data_4135201
loop_
_publ_author_name
'Yan, Yong'
'Carrington, Elliot J.'
'P\'etuya, R\'emi'
'Whitehead, George F. S.'
'Verma, Ajay'
'Hylton, Rebecca K.'
'Tang, Chiu C.'
'Berry, Neil G.'
'Darling, George R.'
'Dyer, Matthew S.'
'Antypov, Dmytro'
'Katsoulidis, Alexandros P.'
'Rosseinsky, Matthew J.'

_publ_section_title
;
 Amino Acid Residues Determine the Response of Flexible Metal-Organic
 Frameworks to Guests.
;
_journal_name_full 'Journal of the American Chemical Society'
_journal_paper_doi 10.1021/jacs.0c03853
_journal_year 2020
_chemical_absolute_configuration syn
_chemical_formula_moiety 'C7 H7 N3 O3 Zn, 0.95(C6 H6)'
_chemical_formula_sum 'C12.78 H12.78 N3 O3 Zn'
_chemical_formula_weight 321.78
_space_group_crystal_system trigonal
_space_group_IT_number 146
_space_group_name_Hall 'R 3'
_space_group_name_H-M_alt 'R 3 :H'
_atom_sites_solution_hydrogens geom
_audit_creation_date 2018-06-20
_audit_creation_method
;
Olex2 1.2
(compiled 2018.05.29 svn.r3508 for OlexSys, GUI svn.r5506)
;
_cell_angle_alpha 90
_cell_angle_beta 90
_cell_angle_gamma 120
_cell_formula_units_Z 18
_cell_length_a 28.1915(6)
_cell_length_b 28.1915(6)
_cell_length_c 10.2028(2)
_cell_measurement_reflns_used 18350
_cell_measurement_temperature 100
_cell_measurement_theta_max 27.4860
_cell_measurement_theta_min 2.1390
_cell_volume 7022.4(3)
_computing_cell_refinement 'CrysAlisPro 1.171.38.46 (Rigaku OD, 2015)'
_computing_data_collection 'CrysAlisPro 1.171.38.46 (Rigaku OD, 2015)'
_computing_data_reduction 'CrysAlisPro 1.171.38.46 (Rigaku OD, 2015)'
_computing_molecular_graphics 'Olex2 (Dolomanov et al., 2009)'
_computing_publication_material 'Olex2 (Dolomanov et al., 2009)'
_computing_structure_refinement 'ShelXL (Sheldrick, 2015)'
_diffrn_ambient_temperature 100
_diffrn_detector 'CCD plate'
_diffrn_measured_fraction_theta_full 0.998
_diffrn_measured_fraction_theta_max 0.997
_diffrn_measurement_details
;
List of Runs (angles in degrees, time in seconds):

  # Type    Start    End  Width  t~exp~   \w     \q     \k     \f   Frames
--------------------------------------------------------------------------
  1  \w   -110.00  15.00   1.00   10.00    --  -20.00 -68.00   0.00  125
  2  \w   -110.00  15.00   1.00   10.00    --  -20.00 -68.00 120.00  125
  3  \w   -110.00  15.00   1.00   10.00    --  -20.00 -68.00 240.00  125
  4  \w   -110.00  15.00   1.00   10.00    --  -20.00 -30.00  90.00  125
;
_diffrn_measurement_device 'abstract diffractometer'
_diffrn_measurement_device_type 'dtrek-CrysAlisPro-abstract goniometer imported rigaku-d*trek images'
_diffrn_measurement_method '\w scans'
_diffrn_orient_matrix_type 'CrysAlisPro convention (1999,Acta A55,543-557)'
_diffrn_orient_matrix_UB_11 0.0059829000
_diffrn_orient_matrix_UB_12 0.0268343000
_diffrn_orient_matrix_UB_13 0.0169824000
_diffrn_orient_matrix_UB_21 0.0263812000
_diffrn_orient_matrix_UB_22 0.0108485000
_diffrn_orient_matrix_UB_23 -0.0283873000
_diffrn_orient_matrix_UB_31 -0.0105686000
_diffrn_orient_matrix_UB_32 0.0024178000
_diffrn_orient_matrix_UB_33 -0.0611611000
_diffrn_radiation_monochromator graphite
_diffrn_radiation_probe x-ray
_diffrn_radiation_type MoK\a
_diffrn_radiation_wavelength 0.71073
_diffrn_reflns_av_R_equivalents 0.0317
_diffrn_reflns_av_unetI/netI 0.0246
_diffrn_reflns_Laue_measured_fraction_full 0.998
_diffrn_reflns_Laue_measured_fraction_max 0.997
_diffrn_reflns_limit_h_max 36
_diffrn_reflns_limit_h_min -36
_diffrn_reflns_limit_k_max 36
_diffrn_reflns_limit_k_min -36
_diffrn_reflns_limit_l_max 13
_diffrn_reflns_limit_l_min -9
_diffrn_reflns_number 29061
_diffrn_reflns_point_group_measured_fraction_full 0.906
_diffrn_reflns_point_group_measured_fraction_max 0.877
_diffrn_reflns_theta_full 25.242
_diffrn_reflns_theta_max 27.518
_diffrn_reflns_theta_min 2.890
_diffrn_source 'fine-focus sealed X-ray tube'
_diffrn_source_type 'Enhance (Mo) X-ray Source'
_exptl_absorpt_coefficient_mu 1.582
_exptl_absorpt_correction_T_max 1.00000
_exptl_absorpt_correction_T_min 0.82990
_exptl_absorpt_correction_type multi-scan
_exptl_absorpt_process_details
;
CrysAlisPro 1.171.38.46 (Rigaku Oxford Diffraction, 2015)
Empirical absorption correction using spherical harmonics,
 implemented in SCALE3 ABSPACK scaling algorithm.
;
_exptl_crystal_colour white
_exptl_crystal_colour_primary white
_exptl_crystal_density_diffrn 1.370
_exptl_crystal_description block
_exptl_crystal_F_000 2960
_exptl_crystal_preparation 'Solvent Exchnage in Benzene'
_exptl_crystal_size_max 0.26
_exptl_crystal_size_mid 0.12
_exptl_crystal_size_min 0.12
_refine_diff_density_max 0.796
_refine_diff_density_min -0.522
_refine_diff_density_rms 0.098
_refine_ls_abs_structure_details
;
 Flack x determined using 2202 quotients [(I+)-(I-)]/[(I+)+(I-)]
 (Parsons, Flack and Wagner, Acta Cryst. B69 (2013) 249-259).
;
_refine_ls_abs_structure_Flack 0.004(8)
_refine_ls_extinction_method none
_refine_ls_goodness_of_fit_ref 1.010
_refine_ls_hydrogen_treatment constr
_refine_ls_matrix_type full
_refine_ls_number_parameters 289
_refine_ls_number_reflns 6308
_refine_ls_number_restraints 6
_refine_ls_restrained_S_all 2.382
_refine_ls_R_factor_all 0.0528
_refine_ls_R_factor_gt 0.0477
_refine_ls_shift/su_max 0.001
_refine_ls_shift/su_mean 0.000
_refine_ls_structure_factor_coef Fsqd
_refine_ls_weighting_details 'w=1/[\s^2^(Fo^2^)+(0.1003P)^2^+14.4743P] where P=(Fo^2^+2Fc^2^)/3'
_refine_ls_weighting_scheme calc
_refine_ls_wR_factor_gt 0.1360
_refine_ls_wR_factor_ref 0.1404
_reflns_Friedel_coverage 0.761
_reflns_Friedel_fraction_full 0.814
_reflns_Friedel_fraction_max 0.758
_reflns_number_gt 5802
_reflns_number_total 6308
_reflns_threshold_expression 'I > 2\s(I)'
_cod_data_source_file ZnAlaPyr_Benzene_100K.cif
_cod_data_source_block ZnAlaPyr_Benzene_100K
_cod_original_sg_symbol_H-M 'R 3'
_cod_database_code 4135201
_shelx_shelxl_version_number 2014/7
_chemical_oxdiff_formula 'Zn C7 H7 N3 O3'
_shelx_space_group_comment
;
The symmetry employed for this shelxl refinement is uniquely defined
by the following loop, which should always be used as a source of
symmetry information in preference to the above space-group names.
They are only intended as comments.
;
_shelx_estimated_absorpt_t_max 0.833
_shelx_estimated_absorpt_t_min 0.684
_reflns_odcompleteness_completeness 99.87
_reflns_odcompleteness_iscentric 1
_reflns_odcompleteness_theta 26.32
_olex2_refinement_description
;
1. Fixed Uiso
 At 1.2 times of:
  All C(H) groups, All N(H) groups
 At 1.5 times of:
  All C(H,H,H) groups
2. Restrained distances
 C27-C28
 1.4 with sigma of 0.02
 C27-C27
 2.4 with sigma of 0.02
 C28-C28
 2.4 with sigma of 0.02
 C28-C27_$1
 2.8 with sigma of 0.02
 C27-C28_$2
 2.8 with sigma of 0.02
3. Others
 Sof(C25)=Sof(H25)=Sof(C24)=Sof(H24)=Sof(C23)=Sof(H23)=Sof(C22)=Sof(H22)=
 Sof(C21)=Sof(H21)=Sof(C26)=Sof(H26)=FVAR(1)
 Sof(C18)=Sof(H18)=Sof(C19)=Sof(H19)=Sof(C20)=Sof(H20)=Sof(C15)=Sof(H15)=
 Sof(C16)=Sof(H16)=Sof(C17)=Sof(H17)=FVAR(2)
 Fixed Sof: C28(0.75) H28(0.75) C27(0.75) H27(0.75)
4.a Ternary CH refined with riding coordinates:
 C12(H12), C5(H5)
4.b Aromatic/amide H refined with riding coordinates:
 N6(H6), N3(H3), C8(H8), C1(H1), C2(H2), C9(H9), C28(H28), C27(H27), C25(H25),
 C24(H24), C23(H23), C22(H22), C21(H21), C26(H26), C18(H18), C19(H19), C20(H20),
  C15(H15), C16(H16), C17(H17)
4.c Fitted hexagon refined as free rotating group:
 C25(C24,C23,C22,C21,C26), C18(C19,C20,C15,C16,C17)
4.d Idealised Me refined as rotating group:
 C14(H14A,H14B,H14C), C7(H7A,H7B,H7C)
;
_olex2_submission_special_instructions 'No special instructions were received'
_oxdiff_exptl_absorpt_empirical_details
;
Empirical correction (ABSPACK) includes:
- Absorption correction using spherical harmonics
- Frame scaling
- Detector area scaling
;
_oxdiff_exptl_absorpt_empirical_full_max 1.404
_oxdiff_exptl_absorpt_empirical_full_min 0.838

loop_
_space_group_symop_operation_xyz
'x, y, z'
'-y, x-y, z'
'-x+y, -x, z'
'x+2/3, y+1/3, z+1/3'
'-y+2/3, x-y+1/3, z+1/3'
'-x+y+2/3, -x+1/3, z+1/3'
'x+1/3, y+2/3, z+2/3'
'-y+1/3, x-y+2/3, z+2/3'
'-x+y+1/3, -x+2/3, z+2/3'

loop_
_atom_site_label
_atom_site_type_symbol
_atom_site_fract_x
_atom_site_fract_y
_atom_site_fract_z
_atom_site_U_iso_or_equiv
_atom_site_adp_type
_atom_site_occupancy
_atom_site_site_symmetry_order
_atom_site_calc_flag
_atom_site_refinement_flags_posn
_atom_site_refinement_flags_adp
_atom_site_refinement_flags_occupancy
_atom_site_disorder_assembly
_atom_site_disorder_group
Zn1 Zn 0.30927(3) 0.31420(3) 0.86466(5) 0.03129(19) Uani 1 1 d . . . . .
Zn2 Zn 0.64137(3) 0.66267(3) 1.03868(5) 0.03088(19) Uani 1 1 d . . . . .
N4 N 0.6286(2) 0.6968(2) 0.8859(4) 0.0313(11) Uani 1 1 d . . . . .
O6 O 0.2106(2) 0.4223(2) 0.6023(4) 0.0484(13) Uani 1 1 d . . . . .
O4 O 0.28038(18) 0.36438(17) 0.8455(4) 0.0329(9) Uani 1 1 d . . . . .
O2 O 0.6132(2) 0.58393(19) 1.0122(4) 0.0394(10) Uani 1 1 d . . . . .
C4 C 0.5338(3) 0.4500(3) 0.8912(6) 0.0355(13) Uani 1 1 d . . . . .
N2 N 0.2953(2) 0.2649(2) 0.7164(5) 0.0372(12) Uani 1 1 d . . . . .
N6 N 0.2375(2) 0.4336(2) 0.8117(5) 0.0304(10) Uani 1 1 d . . . . .
H6 H 0.2287 0.4332 0.8946 0.036 Uiso 1 1 calc R . . . .
C11 C 0.1996(3) 0.4182(3) 0.7193(5) 0.0340(13) Uani 1 1 d . . . . .
N1 N 0.3862(2) 0.3603(2) 0.9204(5) 0.0326(11) Uani 1 1 d . . . . .
C13 C 0.3030(2) 0.4025(2) 0.7606(5) 0.0293(11) Uani 1 1 d . . . . .
C6 C 0.6363(2) 0.5670(3) 0.9350(6) 0.0318(12) Uani 1 1 d . . . . .
C12 C 0.2940(2) 0.4510(2) 0.7754(6) 0.0327(12) Uani 1 1 d . . . . .
H12 H 0.3028 0.4715 0.6906 0.039 Uiso 1 1 calc R . . . .
O1 O 0.59366(18) 0.66782(18) 1.1731(4) 0.0348(9) Uani 1 1 d . . . . .
N3 N 0.5710(2) 0.4710(2) 0.9904(5) 0.0361(11) Uani 1 1 d . . . . .
H3 H 0.5597 0.4600 1.0709 0.043 Uiso 1 1 calc R . . . .
C8 C 0.6062(2) 0.7286(2) 0.8906(6) 0.0315(12) Uani 1 1 d . . . . .
H8 H 0.5941 0.7380 0.9681 0.038 Uiso 1 1 calc R . . . .
O3 O 0.5475(2) 0.4606(2) 0.7761(4) 0.0469(12) Uani 1 1 d . . . . .
C1 C 0.4314(3) 0.3909(3) 0.8510(5) 0.0346(13) Uani 1 1 d . . . . .
H1 H 0.4324 0.3958 0.7588 0.042 Uiso 1 1 calc R . . . .
C5 C 0.6289(3) 0.5110(3) 0.9694(7) 0.0415(15) Uani 1 1 d . . . . .
H5 H 0.6455 0.5164 1.0586 0.050 Uiso 1 1 calc R . . . .
C2 C 0.2731(3) 0.2111(3) 0.7235(6) 0.0355(13) Uani 1 1 d . . . . .
H2 H 0.2604 0.1899 0.8014 0.043 Uiso 1 1 calc R . . . .
C3 C 0.4763(3) 0.4143(3) 0.9316(5) 0.0332(13) Uani 1 1 d . . . . .
O5 O 0.33342(18) 0.40383(19) 0.6700(4) 0.0355(10) Uani 1 1 d . . . . .
C10 C 0.6033(3) 0.7462(3) 0.7640(6) 0.0329(12) Uani 1 1 d . . . . .
N5 N 0.6408(3) 0.6925(2) 0.7589(5) 0.0416(13) Uani 1 1 d . . . . .
C9 C 0.6250(4) 0.7211(3) 0.6857(6) 0.0482(19) Uani 1 1 d . . . . .
H9 H 0.6281 0.7241 0.5930 0.058 Uiso 1 1 calc R . . . .
C28 C 0.6352(6) 0.3588(7) 0.7441(18) 0.088(4) Uiso 0.75 1 d D . P A 3
H28 H 0.6144 0.3768 0.7464 0.106 Uiso 0.75 1 calc R . P A 3
C27 C 0.6939(6) 0.3900(6) 0.7423(17) 0.090(4) Uiso 0.75 1 d D . P A 3
H27 H 0.7119 0.4289 0.7400 0.108 Uiso 0.75 1 calc R . P A 3
C25 C 0.4697(6) 0.5992(6) 0.9345(11) 0.132(8) Uiso 0.747(18) 1 d . . P B 1
H25 H 0.4568 0.5997 1.0204 0.158 Uiso 0.747(18) 1 calc R . P B 1
C24 C 0.4922(6) 0.5663(6) 0.9070(12) 0.120(7) Uiso 0.747(18) 1 d G . P B 1
H24 H 0.4948 0.5443 0.9739 0.144 Uiso 0.747(18) 1 calc R . P B 1
C23 C 0.5110(5) 0.5657(5) 0.7814(14) 0.094(5) Uiso 0.747(18) 1 d G . P B 1
H23 H 0.5264 0.5432 0.7626 0.113 Uiso 0.747(18) 1 calc R . P B 1
C22 C 0.5073(5) 0.5979(6) 0.6834(11) 0.110(7) Uiso 0.747(18) 1 d G . P B 1
H22 H 0.5202 0.5975 0.5976 0.132 Uiso 0.747(18) 1 calc R . P B 1
C21 C 0.4848(6) 0.6308(6) 0.7110(12) 0.131(8) Uiso 0.747(18) 1 d G . P B 1
H21 H 0.4822 0.6528 0.6440 0.157 Uiso 0.747(18) 1 calc R . P B 1
C26 C 0.4660(5) 0.6315(5) 0.8366(13) 0.088(5) Uiso 0.747(18) 1 d G . P B 1
H26 H 0.4506 0.6539 0.8554 0.105 Uiso 0.747(18) 1 calc R . P B 1
C18 C 0.3993(6) 0.5247(6) 0.4653(8) 0.136(7) Uiso 0.908(18) 1 d . . P C 2
H18 H 0.3958 0.5312 0.5552 0.164 Uiso 0.908(18) 1 calc R . P C 2
C19 C 0.4354(5) 0.5072(6) 0.4276(11) 0.151(8) Uiso 0.908(18) 1 d G . P C 2
H19 H 0.4566 0.5017 0.4918 0.181 Uiso 0.908(18) 1 calc R . P C 2
C20 C 0.4405(4) 0.4977(5) 0.2961(12) 0.096(4) Uiso 0.908(18) 1 d G . P C 2
H20 H 0.4652 0.4857 0.2703 0.115 Uiso 0.908(18) 1 calc R . P C 2
C15 C 0.4094(4) 0.5057(4) 0.2022(9) 0.112(5) Uiso 0.908(18) 1 d G . P C 2
H15 H 0.4129 0.4992 0.1123 0.134 Uiso 0.908(18) 1 calc R . P C 2
C16 C 0.3733(4) 0.5232(4) 0.2399(10) 0.087(4) Uiso 0.908(18) 1 d G . P C 2
H16 H 0.3521 0.5287 0.1757 0.104 Uiso 0.908(18) 1 calc R . P C 2
C17 C 0.3682(5) 0.5327(5) 0.3714(11) 0.127(6) Uiso 0.908(18) 1 d G . P C 2
H17 H 0.3435 0.5447 0.3972 0.152 Uiso 0.908(18) 1 calc R . P C 2
C14 C 0.3331(3) 0.4890(3) 0.8827(8) 0.0480(17) Uani 1 1 d . . . . .
H14A H 0.3287 0.5212 0.8918 0.072 Uiso 1 1 calc GR . . . .
H14B H 0.3710 0.5007 0.8583 0.072 Uiso 1 1 calc GR . . . .
H14C H 0.3244 0.4692 0.9663 0.072 Uiso 1 1 calc GR . . . .
C7 C 0.6593(4) 0.4921(4) 0.8904(10) 0.068(3) Uani 1 1 d . . . . .
H7A H 0.6419 0.4803 0.8042 0.102 Uiso 1 1 calc GR . . . .
H7B H 0.6593 0.4612 0.9344 0.102 Uiso 1 1 calc GR . . . .
H7C H 0.6971 0.5220 0.8794 0.102 Uiso 1 1 calc GR . . . .

loop_
_atom_site_aniso_label
_atom_site_aniso_U_11
_atom_site_aniso_U_22
_atom_site_aniso_U_33
_atom_site_aniso_U_23
_atom_site_aniso_U_13
_atom_site_aniso_U_12
Zn1 0.0485(4) 0.0402(4) 0.0090(3) -0.0007(3) -0.0007(3) 0.0251(3)
Zn2 0.0384(4) 0.0436(4) 0.0104(4) -0.0012(3) -0.0010(3) 0.0204(3)
N4 0.042(3) 0.042(3) 0.008(2) -0.0024(18) 0.0005(18) 0.020(2)
O6 0.050(3) 0.087(4) 0.013(2) -0.004(2) -0.0035(18) 0.037(3)
O4 0.044(2) 0.042(2) 0.018(2) 0.0035(17) 0.0023(17) 0.0257(19)
O2 0.054(3) 0.043(2) 0.022(2) 0.0026(18) 0.011(2) 0.025(2)
C4 0.054(4) 0.043(3) 0.017(3) 0.003(2) 0.008(2) 0.029(3)
N2 0.057(3) 0.048(3) 0.010(2) -0.001(2) -0.001(2) 0.029(3)
N6 0.039(3) 0.040(3) 0.012(2) 0.0012(19) -0.0006(18) 0.020(2)
C11 0.044(3) 0.049(3) 0.014(3) -0.003(2) 0.000(2) 0.027(3)
N1 0.044(3) 0.048(3) 0.009(2) 0.0023(19) 0.0031(19) 0.025(2)
C13 0.035(3) 0.038(3) 0.014(3) -0.003(2) -0.004(2) 0.017(2)
C6 0.039(3) 0.047(3) 0.014(3) 0.000(2) 0.000(2) 0.025(3)
C12 0.039(3) 0.034(3) 0.020(3) 0.003(2) 0.001(2) 0.014(2)
O1 0.041(2) 0.042(2) 0.017(2) -0.0015(17) 0.0038(16) 0.0176(19)
N3 0.046(3) 0.042(3) 0.020(3) 0.007(2) 0.006(2) 0.022(2)
C8 0.040(3) 0.041(3) 0.013(3) -0.004(2) -0.001(2) 0.020(3)
O3 0.053(3) 0.062(3) 0.016(2) 0.013(2) 0.0082(19) 0.021(2)
C1 0.049(3) 0.053(4) 0.007(3) 0.004(2) 0.007(2) 0.030(3)
C5 0.043(3) 0.047(4) 0.038(4) 0.006(3) 0.001(3) 0.025(3)
C2 0.057(4) 0.048(3) 0.012(3) 0.000(2) 0.000(2) 0.033(3)
C3 0.049(3) 0.040(3) 0.013(3) 0.003(2) 0.008(2) 0.025(3)
O5 0.041(2) 0.049(2) 0.0122(19) -0.0009(17) -0.0001(17) 0.0200(19)
C10 0.046(3) 0.039(3) 0.014(3) -0.001(2) 0.004(2) 0.022(3)
N5 0.070(4) 0.055(3) 0.012(2) 0.000(2) 0.005(2) 0.041(3)
C9 0.091(6) 0.063(4) 0.011(3) 0.009(3) 0.016(3) 0.055(4)
C14 0.047(4) 0.036(3) 0.049(5) -0.009(3) -0.006(3) 0.012(3)
C7 0.076(6) 0.078(6) 0.071(6) 0.028(5) 0.035(5) 0.054(5)

loop_
_atom_type_symbol
_atom_type_description
_atom_type_scat_dispersion_real
_atom_type_scat_dispersion_imag
_atom_type_scat_source
C C 0.0033 0.0016 'International Tables Vol C Tables 4.2.6.8 and 6.1.1.4'
H H 0.0000 0.0000 'International Tables Vol C Tables 4.2.6.8 and 6.1.1.4'
N N 0.0061 0.0033 'International Tables Vol C Tables 4.2.6.8 and 6.1.1.4'
O O 0.0106 0.0060 'International Tables Vol C Tables 4.2.6.8 and 6.1.1.4'
Zn Zn 0.2839 1.4301 'International Tables Vol C Tables 4.2.6.8 and 6.1.1.4'

loop_
_geom_angle_atom_site_label_1
_geom_angle_atom_site_label_2
_geom_angle_atom_site_label_3
_geom_angle
_geom_angle_site_symmetry_1
_geom_angle_site_symmetry_3
_geom_angle_publ_flag
O4 Zn1 N1 105.6(2) . . ?
O4 Zn1 O5 103.68(18) . 5 ?
N2 Zn1 O4 115.2(2) . . ?
N2 Zn1 N1 117.1(2) . . ?
N2 Zn1 O5 102.1(2) . 5 ?
N1 Zn1 O5 112.5(2) . 5 ?
N4 Zn2 O2 112.1(2) . . ?
N4 Zn2 O1 102.5(2) . . ?
N4 Zn2 N5 116.4(2) . 6_565 ?
O2 Zn2 O1 105.86(18) . . ?
O2 Zn2 N5 104.9(2) . 6_565 ?
N5 Zn2 O1 114.9(2) 6_565 . ?
C8 N4 Zn2 124.6(4) . . ?
C8 N4 N5 108.7(5) . . ?
N5 N4 Zn2 126.7(4) . . ?
C13 O4 Zn1 117.5(4) . . ?
C6 O2 Zn2 121.4(4) . . ?
N3 C4 C3 115.7(5) . . ?
O3 C4 N3 121.8(6) . . ?
O3 C4 C3 122.5(6) . . ?
N1 N2 Zn1 125.7(4) 9_554 . ?
C2 N2 Zn1 125.8(4) . . ?
C2 N2 N1 108.5(5) . 9_554 ?
C11 N6 C12 119.7(5) . . ?
O6 C11 N6 122.5(6) . . ?
O6 C11 C10 120.9(6) . 3_565 ?
N6 C11 C10 116.6(5) . 3_565 ?
N2 N1 Zn1 121.9(4) 5 . ?
C1 N1 Zn1 130.9(4) . . ?
C1 N1 N2 107.1(5) . 5 ?
O4 C13 C12 116.9(5) . . ?
O5 C13 O4 125.1(6) . . ?
O5 C13 C12 117.9(5) . . ?
O2 C6 C5 114.8(6) . . ?
O1 C6 O2 126.0(6) 8_654 . ?
O1 C6 C5 119.1(6) 8_654 . ?
N6 C12 C13 111.5(5) . . ?
N6 C12 C14 109.5(5) . . ?
C13 C12 C14 108.3(5) . . ?
C6 O1 Zn2 139.1(4) 6_565 . ?
C4 N3 C5 123.1(5) . . ?
N4 C8 C10 109.6(5) . . ?
N1 C1 C3 110.4(5) . . ?
N3 C5 C6 110.7(5) . . ?
C7 C5 C6 116.7(6) . . ?
C7 C5 N3 115.6(7) . . ?
N2 C2 C3 109.1(6) . 9_554 ?
C1 C3 C4 126.6(5) . . ?
C1 C3 C2 104.8(6) . 5 ?
C2 C3 C4 128.5(6) 5 . ?
C13 O5 Zn1 141.5(4) . 9_554 ?
C8 C10 C11 129.9(5) . 2_665 ?
C9 C10 C11 126.8(6) . 2_665 ?
C9 C10 C8 103.4(6) . . ?
N4 N5 Zn2 122.4(4) . 8_654 ?
C9 N5 Zn2 129.7(4) . 8_654 ?
C9 N5 N4 107.7(5) . . ?
N5 C9 C10 110.5(6) . . ?
C27 C28 C27 119.4(18) 2_655 . ?
C28 C27 C28 120.5(18) 3_665 . ?
C24 C25 C26 120.0 . . ?
C25 C24 C23 120.0 . . ?
C22 C23 C24 120.0 . . ?
C23 C22 C21 120.0 . . ?
C22 C21 C26 120.0 . . ?
C21 C26 C25 120.0 . . ?
C19 C18 C17 120.0 . . ?
C18 C19 C20 120.0 . . ?
C15 C20 C19 120.0 . . ?
C20 C15 C16 120.0 . . ?
C17 C16 C15 120.0 . . ?
C16 C17 C18 120.0 . . ?

loop_
_geom_bond_atom_site_label_1
_geom_bond_atom_site_label_2
_geom_bond_distance
_geom_bond_site_symmetry_2
_geom_bond_publ_flag
Zn1 O4 1.963(4) . ?
Zn1 N2 1.956(5) . ?
Zn1 N1 1.973(6) . ?
Zn1 O5 1.978(4) 5 ?
Zn2 N4 1.958(5) . ?
Zn2 O2 1.967(5) . ?
Zn2 O1 1.976(4) . ?
Zn2 N5 1.974(6) 6_565 ?
N4 C8 1.330(8) . ?
N4 N5 1.361(7) . ?
O6 C11 1.225(7) . ?
O4 C13 1.275(7) . ?
O2 C6 1.258(7) . ?
C4 N3 1.361(9) . ?
C4 O3 1.225(7) . ?
C4 C3 1.477(9) . ?
N2 N1 1.380(7) 9_554 ?
N2 C2 1.323(9) . ?
N6 C11 1.325(8) . ?
N6 C12 1.460(8) . ?
C11 C10 1.470(9) 3_565 ?
N1 N2 1.380(7) 5 ?
N1 C1 1.331(8) . ?
C13 C12 1.519(9) . ?
C13 O5 1.248(7) . ?
C6 O1 1.244(7) 8_654 ?
C6 C5 1.525(9) . ?
C12 C14 1.543(9) . ?
O1 C6 1.244(7) 6_565 ?
N3 C5 1.463(9) . ?
C8 C10 1.401(8) . ?
C1 C3 1.370(9) . ?
C5 C7 1.458(11) . ?
C2 C3 1.396(8) 9_554 ?
C3 C2 1.396(8) 5 ?
O5 Zn1 1.978(4) 9_554 ?
C10 C11 1.470(9) 2_665 ?
C10 C9 1.394(9) . ?
N5 Zn2 1.974(6) 8_654 ?
N5 C9 1.328(9) . ?
C28 C27 1.343(19) 2_655 ?
C28 C27 1.433(17) . ?
C27 C28 1.343(19) 3_665 ?
C25 C24 1.3900 . ?
C25 C26 1.3900 . ?
C24 C23 1.3900 . ?
C23 C22 1.3900 . ?
C22 C21 1.3900 . ?
C21 C26 1.3900 . ?
C18 C19 1.3900 . ?
C18 C17 1.3900 . ?
C19 C20 1.3900 . ?
C20 C15 1.3900 . ?
C15 C16 1.3900 . ?
C16 C17 1.3900 . ?
